data_7154387
loop_
_publ_author_name
'Choi, Ji Hye'
'Lim, Hwan Jung'

_publ_section_title
;
 Mild one-pot Horner-Wadsworth-Emmons olefination and intramolecular
 N-arylation for the syntheses of indoles, all regio-isomeric azaindoles,
 and thienopyrroles.
;
_journal_issue 18
_journal_name_full 'Organic &amp; biomolecular chemistry'
_journal_page_first 5131
_journal_page_last 5138
_journal_paper_doi 10.1039/c5ob00528k
_journal_volume 13
_journal_year 2015
_chemical_formula_sum 'C17 H13 Cl N2 O4'
_chemical_formula_weight 344.74
_chemical_name_systematic
; 
 ? 
;
_space_group_IT_number 14
_symmetry_cell_setting monoclinic
_symmetry_space_group_name_Hall '-P 2ybc'
_symmetry_space_group_name_H-M 'P 1 21/c 1'
_atom_sites_solution_hydrogens geom
_atom_sites_solution_primary direct
_atom_sites_solution_secondary difmap
_audit_creation_method SHELXL-97
_audit_update_record
;
2014-10-28 deposited with the CCDC.
2015-03-25 downloaded from the CCDC.
;
_cell_angle_alpha 90.00
_cell_angle_beta 103.488(1)
_cell_angle_gamma 90.00
_cell_formula_units_Z 4
_cell_length_a 8.7022(1)
_cell_length_b 21.4243(3)
_cell_length_c 8.4040(1)
_cell_measurement_reflns_used 9983
_cell_measurement_temperature 100(1)
_cell_measurement_theta_max 28.20
_cell_measurement_theta_min 2.41
_cell_volume 1523.61(3)
_computing_cell_refinement 'Bruker SAINT'
_computing_data_collection 'Bruker APEX2'
_computing_data_reduction 'Bruker SAINT'
_computing_molecular_graphics 'Bruker SHELXTL'
_computing_publication_material 'Bruker SHELXTL'
_computing_structure_refinement 'SHELXL-97 (Sheldrick, 2008)'
_computing_structure_solution 'SHELXS-97 (Sheldrick, 2008)'
_diffrn_ambient_temperature 100(1)
_diffrn_measured_fraction_theta_full 1.000
_diffrn_measured_fraction_theta_max 1.000
_diffrn_measurement_device_type 'Bruker APEX-II CCD'
_diffrn_measurement_method '\f and \w scans'
_diffrn_radiation_monochromator graphite
_diffrn_radiation_source 'fine-focus sealed tube'
_diffrn_radiation_type MoK\a
_diffrn_radiation_wavelength 0.71073
_diffrn_reflns_av_R_equivalents 0.0331
_diffrn_reflns_av_sigmaI/netI 0.0157
_diffrn_reflns_limit_h_max 11
_diffrn_reflns_limit_h_min -11
_diffrn_reflns_limit_k_max 28
_diffrn_reflns_limit_k_min -28
_diffrn_reflns_limit_l_max 11
_diffrn_reflns_limit_l_min -11
_diffrn_reflns_number 41898
_diffrn_reflns_theta_full 28.25
_diffrn_reflns_theta_max 28.25
_diffrn_reflns_theta_min 1.90
_exptl_absorpt_coefficient_mu 0.276
_exptl_absorpt_correction_T_max 0.9890
_exptl_absorpt_correction_T_min 0.9418
_exptl_absorpt_correction_type multi-scan
_exptl_absorpt_process_details 'Bruker SADABS'
_exptl_crystal_colour silver
_exptl_crystal_density_diffrn 1.503
_exptl_crystal_density_meas ?
_exptl_crystal_density_method 'not measured'
_exptl_crystal_description Block
_exptl_crystal_F_000 712
_exptl_crystal_size_max 0.22
_exptl_crystal_size_mid 0.16
_exptl_crystal_size_min 0.04
_refine_diff_density_max 0.351
_refine_diff_density_min -0.249
_refine_diff_density_rms 0.047
_refine_ls_extinction_method none
_refine_ls_goodness_of_fit_ref 1.044
_refine_ls_hydrogen_treatment refxyz
_refine_ls_matrix_type full
_refine_ls_number_parameters 217
_refine_ls_number_reflns 3772
_refine_ls_number_restraints 0
_refine_ls_restrained_S_all 1.044
_refine_ls_R_factor_all 0.0361
_refine_ls_R_factor_gt 0.0303
_refine_ls_shift/su_max 0.003
_refine_ls_shift/su_mean 0.000
_refine_ls_structure_factor_coef Fsqd
_refine_ls_weighting_details 'calc w=1/[\s^2^(Fo^2^)+(0.0345P)^2^+0.7924P] where P=(Fo^2^+2Fc^2^)/3'
_refine_ls_weighting_scheme calc
_refine_ls_wR_factor_gt 0.0745
_refine_ls_wR_factor_ref 0.0782
_reflns_number_gt 3300
_reflns_number_total 3772
_reflns_threshold_expression >2sigma(I)
_cod_data_source_file c5ob00528k2.cif
_cod_data_source_block 20140320lt
_cod_depositor_comments
;
The following automatic conversions were performed:

'_symmetry_cell_setting' value 'Monoclinic' changed to 'monoclinic'
according to
/usr/data/users/saulius/crontab/automatic-downloads/rss-feeds/RSC/lib/dictionaries/cif_core.dic
dictionary named 'cif_core.dic' version 2.4.2 from 2011-04-26.

'_exptl_crystal_density_meas' value 'none' was changed to '?' - the
value is perceived as not measured.

Automatic conversion script
Id: cif_fix_values 3105 2015-03-04 15:46:00Z robertas 

 Adding full bibliography for 7154386--7154387.cif.
;
_cod_original_sg_symbol_H-M P2(1)/c
_cod_database_code 7154387

loop_
_symmetry_equiv_pos_as_xyz
'x, y, z'
'-x, y+1/2, -z+1/2'
'-x, -y, -z'
'x, -y-1/2, z-1/2'

loop_
_atom_site_label
_atom_site_type_symbol
_atom_site_fract_x
_atom_site_fract_y
_atom_site_fract_z
_atom_site_U_iso_or_equiv
_atom_site_adp_type
_atom_site_occupancy
_atom_site_symmetry_multiplicity
_atom_site_calc_flag
_atom_site_refinement_flags
Cl1 Cl 0.90162(4) 1.080655(14) 1.18199(4) 0.02078(8) Uani 1 1 d .
O1 O 0.27988(10) 1.01516(4) 0.55050(11) 0.01897(19) Uani 1 1 d .
O2 O 0.25019(10) 0.91240(4) 0.49014(10) 0.01517(17) Uani 1 1 d .
O3 O 0.50594(11) 0.83983(4) 0.42132(10) 0.01941(19) Uani 1 1 d .
O4 O 0.45735(11) 0.78302(4) 0.62949(10) 0.01785(18) Uani 1 1 d .
N1 N 0.64758(12) 1.07397(5) 0.94561(13) 0.0162(2) Uani 1 1 d .
N2 N 0.47095(11) 0.94480(4) 0.66652(12) 0.01350(19) Uani 1 1 d .
C1 C 0.76738(14) 1.04001(6) 1.02954(14) 0.0153(2) Uani 1 1 d .
C2 C 0.79453(14) 0.97750(6) 1.00584(14) 0.0164(2) Uani 1 1 d .
H2A H 0.8818 0.9558 1.0715 0.020 Uiso 1 1 calc R
C3 C 0.68566(13) 0.94836(5) 0.87933(14) 0.0143(2) Uani 1 1 d .
C4 C 0.67033(14) 0.88610(5) 0.81380(15) 0.0164(2) Uani 1 1 d .
H4A H 0.7376 0.8517 0.8527 0.020 Uiso 1 1 calc R
C5 C 0.54188(13) 0.88554(5) 0.68595(14) 0.0142(2) Uani 1 1 d .
C6 C 0.56016(13) 0.98394(5) 0.78699(14) 0.0131(2) Uani 1 1 d .
C7 C 0.54225(14) 1.04644(5) 0.82397(14) 0.0152(2) Uani 1 1 d .
H7A H 0.4552 1.0696 0.7629 0.018 Uiso 1 1 calc R
C8 C 0.32576(13) 0.96206(5) 0.56437(14) 0.0137(2) Uani 1 1 d .
C9 C 0.09963(14) 0.92705(5) 0.37697(15) 0.0176(2) Uani 1 1 d .
H9A H 0.1175 0.9542 0.2876 0.021 Uiso 1 1 calc R
H9B H 0.0295 0.9493 0.4353 0.021 Uiso 1 1 calc R
C10 C 0.02512(14) 0.86683(5) 0.30833(14) 0.0155(2) Uani 1 1 d .
C11 C 0.10026(15) 0.82799(6) 0.21689(16) 0.0220(3) Uani 1 1 d .
H11A H 0.2008 0.8393 0.2000 0.026 Uiso 1 1 calc R
C12 C 0.02896(17) 0.77304(6) 0.15053(18) 0.0255(3) Uani 1 1 d .
H12A H 0.0808 0.7466 0.0887 0.031 Uiso 1 1 calc R
C13 C -0.11873(16) 0.75654(6) 0.17456(16) 0.0218(3) Uani 1 1 d .
H13A H -0.1677 0.7189 0.1292 0.026 Uiso 1 1 calc R
C14 C -0.19443(15) 0.79514(6) 0.26469(15) 0.0201(3) Uani 1 1 d .
H14A H -0.2955 0.7840 0.2805 0.024 Uiso 1 1 calc R
C15 C -0.12275(14) 0.85017(6) 0.33196(15) 0.0173(2) Uani 1 1 d .
H15A H -0.1746 0.8764 0.3941 0.021 Uiso 1 1 calc R
C16 C 0.49684(13) 0.83472(5) 0.56138(14) 0.0139(2) Uani 1 1 d .
C17 C 0.42378(17) 0.72935(6) 0.52027(16) 0.0220(3) Uani 1 1 d .
H17A H 0.3960 0.6934 0.5801 0.033 Uiso 1 1 calc R
H17B H 0.5175 0.7193 0.4793 0.033 Uiso 1 1 calc R
H17C H 0.3353 0.7392 0.4280 0.033 Uiso 1 1 calc R

loop_
_atom_site_aniso_label
_atom_site_aniso_U_11
_atom_site_aniso_U_22
_atom_site_aniso_U_33
_atom_site_aniso_U_23
_atom_site_aniso_U_13
_atom_site_aniso_U_12
Cl1 0.02012(15) 0.02358(15) 0.01714(15) -0.00518(11) 0.00130(11) -0.00484(11)
O1 0.0174(4) 0.0132(4) 0.0236(5) -0.0001(3) -0.0008(3) 0.0017(3)
O2 0.0136(4) 0.0133(4) 0.0164(4) -0.0008(3) -0.0011(3) 0.0001(3)
O3 0.0263(5) 0.0167(4) 0.0169(4) 0.0002(3) 0.0084(4) -0.0003(3)
O4 0.0256(5) 0.0125(4) 0.0166(4) -0.0007(3) 0.0071(4) -0.0027(3)
N1 0.0170(5) 0.0147(4) 0.0173(5) -0.0004(4) 0.0045(4) -0.0019(4)
N2 0.0136(4) 0.0110(4) 0.0152(5) -0.0004(4) 0.0019(4) 0.0005(4)
C1 0.0150(5) 0.0184(5) 0.0125(5) -0.0010(4) 0.0035(4) -0.0040(4)
C2 0.0142(5) 0.0188(5) 0.0152(5) 0.0019(4) 0.0012(4) 0.0006(4)
C3 0.0144(5) 0.0139(5) 0.0152(5) 0.0020(4) 0.0045(4) 0.0005(4)
C4 0.0164(5) 0.0142(5) 0.0180(6) 0.0012(4) 0.0025(4) 0.0020(4)
C5 0.0147(5) 0.0124(5) 0.0163(5) 0.0014(4) 0.0051(4) 0.0010(4)
C6 0.0125(5) 0.0142(5) 0.0127(5) 0.0005(4) 0.0032(4) -0.0013(4)
C7 0.0153(5) 0.0138(5) 0.0165(5) 0.0011(4) 0.0034(4) 0.0001(4)
C8 0.0131(5) 0.0144(5) 0.0138(5) 0.0001(4) 0.0038(4) -0.0004(4)
C9 0.0138(5) 0.0164(5) 0.0194(6) 0.0004(4) -0.0027(4) 0.0004(4)
C10 0.0152(5) 0.0148(5) 0.0145(5) 0.0013(4) -0.0005(4) 0.0001(4)
C11 0.0173(6) 0.0242(6) 0.0265(7) -0.0049(5) 0.0089(5) -0.0053(5)
C12 0.0252(7) 0.0257(7) 0.0281(7) -0.0100(5) 0.0115(6) -0.0050(5)
C13 0.0241(6) 0.0209(6) 0.0204(6) -0.0058(5) 0.0050(5) -0.0082(5)
C14 0.0167(6) 0.0242(6) 0.0197(6) -0.0001(5) 0.0048(5) -0.0057(5)
C15 0.0162(6) 0.0191(5) 0.0160(6) 0.0004(4) 0.0029(4) 0.0012(4)
C16 0.0117(5) 0.0127(5) 0.0170(5) 0.0009(4) 0.0029(4) 0.0016(4)
C17 0.0297(7) 0.0137(5) 0.0228(6) -0.0041(5) 0.0068(5) -0.0043(5)

loop_
_atom_type_symbol
_atom_type_description
_atom_type_scat_dispersion_real
_atom_type_scat_dispersion_imag
_atom_type_scat_source
C C 0.0033 0.0016 'International Tables Vol C Tables 4.2.6.8 and 6.1.1.4'
H H 0.0000 0.0000 'International Tables Vol C Tables 4.2.6.8 and 6.1.1.4'
N N 0.0061 0.0033 'International Tables Vol C Tables 4.2.6.8 and 6.1.1.4'
O O 0.0106 0.0060 'International Tables Vol C Tables 4.2.6.8 and 6.1.1.4'
Cl Cl 0.1484 0.1585 'International Tables Vol C Tables 4.2.6.8 and 6.1.1.4'

loop_
_geom_angle_atom_site_label_1
_geom_angle_atom_site_label_2
_geom_angle_atom_site_label_3
_geom_angle
C8 O2 C9 113.84(9)
C16 O4 C17 114.86(9)
C1 N1 C7 118.40(10)
C6 N2 C8 123.57(9)
C6 N2 C5 107.60(9)
C8 N2 C5 128.22(10)
N1 C1 C2 126.33(11)
N1 C1 Cl1 114.98(9)
C2 C1 Cl1 118.68(9)
C1 C2 C3 115.76(11)
C1 C2 H2A 122.1
C3 C2 H2A 122.1
C2 C3 C6 118.65(10)
C2 C3 C4 133.85(11)
C6 C3 C4 107.50(10)
C5 C4 C3 107.27(10)
C5 C4 H4A 126.4
C3 C4 H4A 126.4
C4 C5 N2 110.03(10)
C4 C5 C16 126.32(10)
N2 C5 C16 122.65(10)
C7 C6 N2 131.68(11)
C7 C6 C3 120.72(11)
N2 C6 C3 107.59(10)
N1 C7 C6 120.10(11)
N1 C7 H7A 120.0
C6 C7 H7A 120.0
O1 C8 O2 126.58(11)
O1 C8 N2 122.72(10)
O2 C8 N2 110.70(9)
O2 C9 C10 107.90(9)
O2 C9 H9A 110.1
C10 C9 H9A 110.1
O2 C9 H9B 110.1
C10 C9 H9B 110.1
H9A C9 H9B 108.4
C15 C10 C11 119.53(11)
C15 C10 C9 119.80(11)
C11 C10 C9 120.64(11)
C12 C11 C10 120.34(12)
C12 C11 H11A 119.8
C10 C11 H11A 119.8
C11 C12 C13 119.94(12)
C11 C12 H12A 120.0
C13 C12 H12A 120.0
C14 C13 C12 119.99(12)
C14 C13 H13A 120.0
C12 C13 H13A 120.0
C13 C14 C15 120.15(11)
C13 C14 H14A 119.9
C15 C14 H14A 119.9
C14 C15 C10 120.05(11)
C14 C15 H15A 120.0
C10 C15 H15A 120.0
O3 C16 O4 125.46(11)
O3 C16 C5 123.47(10)
O4 C16 C5 110.90(10)
O4 C17 H17A 109.5
O4 C17 H17B 109.5
H17A C17 H17B 109.5
O4 C17 H17C 109.5
H17A C17 H17C 109.5
H17B C17 H17C 109.5

loop_
_geom_bond_atom_site_label_1
_geom_bond_atom_site_label_2
_geom_bond_distance
Cl1 C1 1.7511(12)
O1 C8 1.2024(14)
O2 C8 1.3274(14)
O2 C9 1.4623(14)
O3 C16 1.2031(14)
O4 C16 1.3283(14)
O4 C17 1.4578(14)
N1 C1 1.3307(16)
N1 C7 1.3402(16)
N2 C6 1.4015(14)
N2 C8 1.4015(15)
N2 C5 1.4043(14)
C1 C2 1.3823(17)
C2 C3 1.3956(16)
C2 H2A 0.9500
C3 C6 1.4072(16)
C3 C4 1.4375(16)
C4 C5 1.3579(16)
C4 H4A 0.9500
C5 C16 1.4979(16)
C6 C7 1.3917(15)
C7 H7A 0.9500
C9 C10 1.4977(16)
C9 H9A 0.9900
C9 H9B 0.9900
C10 C15 1.3935(17)
C10 C11 1.3946(17)
C11 C12 1.3859(18)
C11 H11A 0.9500
C12 C13 1.3923(18)
C12 H12A 0.9500
C13 C14 1.3872(18)
C13 H13A 0.9500
C14 C15 1.3907(17)
C14 H14A 0.9500
C15 H15A 0.9500
C17 H17A 0.9800
C17 H17B 0.9800
C17 H17C 0.9800

loop_
_geom_torsion_atom_site_label_1
_geom_torsion_atom_site_label_2
_geom_torsion_atom_site_label_3
_geom_torsion_atom_site_label_4
_geom_torsion
C7 N1 C1 C2 -1.02(18)
C7 N1 C1 Cl1 178.26(9)
N1 C1 C2 C3 1.07(18)
Cl1 C1 C2 C3 -178.19(8)
C1 C2 C3 C6 0.39(16)
C1 C2 C3 C4 179.39(12)
C2 C3 C4 C5 -178.13(13)
C6 C3 C4 C5 0.94(13)
C3 C4 C5 N2 -0.86(13)
C3 C4 C5 C16 167.87(11)
C6 N2 C5 C4 0.45(13)
C8 N2 C5 C4 -170.82(11)
C6 N2 C5 C16 -168.77(10)
C8 N2 C5 C16 19.96(17)
C8 N2 C6 C7 -7.61(19)
C5 N2 C6 C7 -179.38(12)
C8 N2 C6 C3 171.93(10)
C5 N2 C6 C3 0.16(12)
C2 C3 C6 C7 -1.83(17)
C4 C3 C6 C7 178.93(10)
C2 C3 C6 N2 178.57(10)
C4 C3 C6 N2 -0.67(13)
C1 N1 C7 C6 -0.52(17)
N2 C6 C7 N1 -178.59(11)
C3 C6 C7 N1 1.93(17)
C9 O2 C8 O1 2.51(17)
C9 O2 C8 N2 -178.06(9)
C6 N2 C8 O1 14.18(17)
C5 N2 C8 O1 -175.81(11)
C6 N2 C8 O2 -165.27(10)
C5 N2 C8 O2 4.74(16)
C8 O2 C9 C10 -177.63(10)
O2 C9 C10 C15 120.31(12)
O2 C9 C10 C11 -61.51(15)
C15 C10 C11 C12 -0.31(19)
C9 C10 C11 C12 -178.50(12)
C10 C11 C12 C13 0.3(2)
C11 C12 C13 C14 0.1(2)
C12 C13 C14 C15 -0.3(2)
C13 C14 C15 C10 0.29(19)
C11 C10 C15 C14 0.04(18)
C9 C10 C15 C14 178.24(11)
C17 O4 C16 O3 0.14(17)
C17 O4 C16 C5 -175.33(10)
C4 C5 C16 O3 -108.82(15)
N2 C5 C16 O3 58.58(16)
C4 C5 C16 O4 66.76(15)
N2 C5 C16 O4 -125.84(11)
